data_4062131
_journal_name_full Organometallics
_journal_year 2003
_chemical_formula_moiety 'C16 H42 Cr N4 Si3'
_chemical_formula_sum 'C16 H42 Cr N4 Si3'
_chemical_formula_weight 426.81
_chemical_melting_point 397(1)
_space_group_IT_number 9
_symmetry_cell_setting monoclinic
_symmetry_space_group_name_Hall 'C -2yc'
_symmetry_space_group_name_H-M 'C 1 c 1'
_cell_angle_alpha 90.00
_cell_angle_beta 109.54(3)
_cell_angle_gamma 90.00
_cell_formula_units_Z 4
_cell_length_a 17.337(5)
_cell_length_b 9.7178(19)
_cell_length_c 15.636(5)
_cell_measurement_temperature 180(2)
_cell_volume 2482.5(11)
_diffrn_ambient_temperature 180(2)
_exptl_crystal_density_diffrn 1.142
_cod_depositor_comments
;
The following automatic conversions were performed:
'_symmetry_cell_setting' value 'Monoclinic' changed to 'monoclinic'
according to '/home/saulius/struct/CIF-dictionaries/cif_core.dic'
dictionary named 'cif_core.dic' version 2.4.1 from 2010-06-29.

Automatic conversion script
Id: cif_fix_enum 1527 2010-12-29 10:47:43Z saulius 
;
_cod_original_sg_symbol_H-M 'C c'
_cod_database_code 4062131

loop_
_symmetry_equiv_pos_as_xyz
'x, y, z'
'x, -y, z+1/2'
'x+1/2, y+1/2, z'
'x+1/2, -y+1/2, z+1/2'

loop_
_atom_site_label
_atom_site_type_symbol
_atom_site_fract_x
_atom_site_fract_y
_atom_site_fract_z
_atom_site_U_iso_or_equiv
_atom_site_adp_type
_atom_site_occupancy
_atom_site_symmetry_multiplicity
_atom_site_calc_flag
_atom_site_refinement_flags
_atom_site_disorder_assembly
_atom_site_disorder_group
C1 C 0.20733(12) 0.3408(3) 0.02810(15) 0.0364(5) Uani 1 1 d . . .
H1A H 0.1554 0.3775 -0.0145 0.044 Uiso 1 1 calc R . .
H1B H 0.1943 0.2618 0.0609 0.044 Uiso 1 1 calc R . .
C2 C 0.26219(12) 0.2943(2) -0.02404(13) 0.0319(5) Uani 1 1 d . . .
H2A H 0.2384 0.2127 -0.0615 0.038 Uiso 1 1 calc R . .
H2B H 0.2681 0.3687 -0.0646 0.038 Uiso 1 1 calc R . .
C3 C 0.43144(11) 0.4459(2) 0.03288(12) 0.0291(4) Uani 1 1 d . . .
H3A H 0.4820 0.4706 0.0204 0.035 Uiso 1 1 calc R . .
H3B H 0.3863 0.5041 -0.0058 0.035 Uiso 1 1 calc R . .
C4 C 0.41148(12) 0.2955(2) 0.01073(12) 0.0291(4) Uani 1 1 d . . .
H4A H 0.3956 0.2802 -0.0555 0.035 Uiso 1 1 calc R . .
H4B H 0.4598 0.2376 0.0415 0.035 Uiso 1 1 calc R . .
C5 C 0.40273(14) 0.1203(2) 0.17643(14) 0.0355(5) Uani 1 1 d . . .
H5A H 0.4019 0.0296 0.2050 0.043 Uiso 1 1 calc R . .
H5B H 0.4598 0.1406 0.1803 0.043 Uiso 1 1 calc R . .
C6 C 0.34792(14) 0.1171(2) 0.07815(14) 0.0338(5) Uani 1 1 d . . .
H6A H 0.3712 0.0553 0.0427 0.041 Uiso 1 1 calc R . .
H6B H 0.2928 0.0830 0.0733 0.041 Uiso 1 1 calc R . .
C7 C 0.37058(13) 0.5232(2) 0.27468(13) 0.0308(4) Uani 1 1 d . . .
H7A H 0.4157 0.4889 0.3268 0.046 Uiso 1 1 calc R . .
H7B H 0.3198 0.5227 0.2893 0.046 Uiso 1 1 calc R . .
H7C H 0.3827 0.6174 0.2606 0.046 Uiso 1 1 calc R . .
C11 C 0.11620(14) 0.6311(3) -0.01863(18) 0.0489(6) Uani 1 1 d . . .
H11A H 0.1372 0.6150 -0.0687 0.059 Uiso 1 1 calc R . .
H11B H 0.0952 0.7254 -0.0222 0.059 Uiso 1 1 calc R . .
H11C H 0.0719 0.5660 -0.0230 0.059 Uiso 1 1 calc R . .
C12 C 0.27276(13) 0.7527(3) 0.10122(17) 0.0402(5) Uani 1 1 d . . .
H12A H 0.3088 0.7625 0.1643 0.048 Uiso 1 1 calc R . .
H12B H 0.2414 0.8377 0.0816 0.048 Uiso 1 1 calc R . .
H12C H 0.3058 0.7347 0.0624 0.048 Uiso 1 1 calc R . .
C13 C 0.15309(18) 0.6182(3) 0.1834(2) 0.0593(8) Uani 1 1 d . . .
H13A H 0.1961 0.6255 0.2428 0.071 Uiso 1 1 calc R . .
H13B H 0.1202 0.5356 0.1819 0.071 Uiso 1 1 calc R . .
H13C H 0.1179 0.6997 0.1730 0.071 Uiso 1 1 calc R . .
C21 C 0.60984(13) 0.5475(3) 0.13822(17) 0.0455(6) Uani 1 1 d . . .
H21A H 0.6156 0.4520 0.1211 0.055 Uiso 1 1 calc R . .
H21B H 0.6626 0.5806 0.1795 0.055 Uiso 1 1 calc R . .
H21C H 0.5924 0.6051 0.0837 0.055 Uiso 1 1 calc R . .
C22 C 0.57651(14) 0.4713(3) 0.31006(15) 0.0478(6) Uani 1 1 d . . .
H22A H 0.5823 0.3724 0.3015 0.057 Uiso 1 1 calc R . .
H22B H 0.5406 0.4859 0.3461 0.057 Uiso 1 1 calc R . .
H22C H 0.6304 0.5112 0.3419 0.057 Uiso 1 1 calc R . .
C23 C 0.51457(15) 0.7439(3) 0.21251(18) 0.0486(6) Uani 1 1 d . . .
H23A H 0.4883 0.7870 0.1532 0.058 Uiso 1 1 calc R . .
H23B H 0.5674 0.7884 0.2428 0.058 Uiso 1 1 calc R . .
H23C H 0.4794 0.7544 0.2498 0.058 Uiso 1 1 calc R . .
C31 C 0.33276(15) -0.0066(3) 0.32266(15) 0.0426(6) Uani 1 1 d . . .
H31A H 0.3827 -0.0603 0.3317 0.051 Uiso 1 1 calc R . .
H31B H 0.2923 -0.0300 0.2638 0.051 Uiso 1 1 calc R . .
H31C H 0.3105 -0.0280 0.3711 0.051 Uiso 1 1 calc R . .
C32 C 0.26783(13) 0.2759(3) 0.33939(15) 0.0382(5) Uani 1 1 d . . .
H32A H 0.2868 0.3615 0.3729 0.046 Uiso 1 1 calc R . .
H32B H 0.2416 0.2180 0.3731 0.046 Uiso 1 1 calc R . .
H32C H 0.2283 0.2973 0.2795 0.046 Uiso 1 1 calc R . .
C33 C 0.45068(15) 0.2090(3) 0.42697(15) 0.0467(6) Uani 1 1 d . . .
H33A H 0.4634 0.3075 0.4341 0.056 Uiso 1 1 calc R . .
H33B H 0.4969 0.1593 0.4188 0.056 Uiso 1 1 calc R . .
H33C H 0.4407 0.1746 0.4812 0.056 Uiso 1 1 calc R . .
Cr Cr 0.356841(14) 0.39753(3) 0.163018(14) 0.01899(8) Uani 1 1 d . . .
N1 N 0.24973(9) 0.44862(18) 0.09342(11) 0.0269(3) Uani 1 1 d . . .
N2 N 0.44283(9) 0.47101(18) 0.12964(10) 0.0241(3) Uani 1 1 d . . .
N3 N 0.37288(10) 0.22798(18) 0.22450(10) 0.0270(3) Uani 1 1 d . . .
N4 N 0.34262(9) 0.25972(17) 0.04304(10) 0.0236(3) Uani 1 1 d . . .
Si1 Si 0.20093(3) 0.60634(6) 0.09249(4) 0.02867(13) Uani 1 1 d . . .
Si2 Si 0.53108(3) 0.55656(6) 0.19662(4) 0.02778(12) Uani 1 1 d . . .
Si3 Si 0.35726(3) 0.18177(6) 0.32542(3) 0.02545(12) Uani 1 1 d . . .

loop_
_atom_site_aniso_label
_atom_site_aniso_U_11
_atom_site_aniso_U_22
_atom_site_aniso_U_33
_atom_site_aniso_U_23
_atom_site_aniso_U_13
_atom_site_aniso_U_12
C1 0.0261(10) 0.0299(13) 0.0496(12) -0.0093(10) 0.0080(9) -0.0079(8)
C2 0.0322(10) 0.0271(12) 0.0320(10) -0.0073(8) 0.0048(8) -0.0071(8)
C3 0.0300(9) 0.0344(13) 0.0251(9) 0.0006(8) 0.0120(7) -0.0102(8)
C4 0.0357(10) 0.0319(12) 0.0255(9) -0.0013(8) 0.0180(8) -0.0019(8)
C5 0.0545(13) 0.0225(12) 0.0381(11) 0.0081(9) 0.0270(10) 0.0149(10)
C6 0.0520(12) 0.0193(12) 0.0387(11) -0.0038(8) 0.0265(10) -0.0003(9)
C7 0.0392(10) 0.0261(13) 0.0283(9) -0.0040(8) 0.0131(8) 0.0028(8)
C11 0.0321(11) 0.0438(17) 0.0617(16) 0.0091(12) 0.0036(10) 0.0059(10)
C12 0.0393(11) 0.0240(13) 0.0570(13) -0.0005(10) 0.0158(10) -0.0001(9)
C13 0.0669(17) 0.054(2) 0.0771(18) 0.0182(14) 0.0507(15) 0.0282(14)
C21 0.0275(10) 0.0524(17) 0.0558(13) 0.0015(11) 0.0130(9) -0.0102(10)
C22 0.0381(12) 0.0545(18) 0.0394(12) 0.0089(11) -0.0020(9) -0.0054(11)
C23 0.0423(12) 0.0338(15) 0.0591(15) -0.0103(11) 0.0028(10) -0.0059(10)
C31 0.0619(14) 0.0333(15) 0.0345(11) 0.0092(9) 0.0188(10) -0.0060(11)
C32 0.0389(11) 0.0453(15) 0.0371(10) -0.0047(9) 0.0217(9) -0.0025(10)
C33 0.0486(13) 0.0440(17) 0.0356(11) 0.0030(10) -0.0018(10) 0.0028(11)
Cr 0.02223(13) 0.01513(16) 0.02148(13) 0.00078(12) 0.00978(10) 0.00066(12)
N1 0.0241(7) 0.0208(9) 0.0360(8) -0.0038(7) 0.0101(6) -0.0028(7)
N2 0.0233(7) 0.0248(10) 0.0243(7) 0.0000(6) 0.0082(6) -0.0034(6)
N3 0.0387(8) 0.0201(10) 0.0268(8) 0.0038(6) 0.0170(7) 0.0066(7)
N4 0.0291(8) 0.0187(9) 0.0255(7) -0.0027(6) 0.0126(6) -0.0036(6)
Si1 0.0260(3) 0.0245(3) 0.0394(3) 0.0047(2) 0.0161(2) 0.0052(2)
Si2 0.0225(2) 0.0256(3) 0.0310(3) 0.0008(2) 0.00333(19) -0.0040(2)
Si3 0.0311(3) 0.0257(3) 0.0198(2) 0.0035(2) 0.00891(19) -0.0003(2)

loop_
_geom_bond_atom_site_label_1
_geom_bond_atom_site_label_2
_geom_bond_distance
_geom_bond_site_symmetry_2
_geom_bond_publ_flag
C1 N1 1.476(3) . ?
C1 C2 1.514(3) . ?
C2 N4 1.476(2) . ?
C3 N2 1.479(2) . ?
C3 C4 1.515(3) . ?
C4 N4 1.485(2) . ?
C5 N3 1.479(3) . ?
C5 C6 1.513(3) . ?
C6 N4 1.482(3) . ?
C7 Cr 2.078(2) . ?
C11 Si1 1.878(2) . ?
C12 Si1 1.865(2) . ?
C13 Si1 1.873(3) . ?
C21 Si2 1.882(2) . ?
C22 Si2 1.875(2) . ?
C23 Si2 1.873(3) . ?
C31 Si3 1.877(3) . ?
C32 Si3 1.875(2) . ?
C33 Si3 1.869(2) . ?
Cr N2 1.8776(16) . ?
Cr N1 1.8781(17) . ?
Cr N3 1.8808(17) . ?
Cr N4 2.2503(16) . ?
N1 Si1 1.7484(18) . ?
N2 Si2 1.7484(17) . ?
N3 Si3 1.7467(17) . ?
